data_7011556
loop_
_publ_author_name
'Mitzel, Norbert W.'
'Vojinovi\'c, Krunoslav'

_publ_section_title
;
 (4+4)-Coordinate germanium atoms in tetrakis(dialkylaminoxy)germanes
;
_journal_issue 11
_journal_name_full 'Journal of the Chemical Society, Dalton Transactions'
_journal_page_first 2341
_journal_paper_doi 10.1039/b201472f
_journal_year 2002
_chemical_formula_sum 'C12 H28 Ge O4'
_chemical_formula_weight 308.93
_chemical_name_systematic
; 
Tetrakis(isopropoxy)germane
;
_space_group_IT_number 88
_symmetry_cell_setting tetragonal
_symmetry_space_group_name_Hall '-I 4ad'
_symmetry_space_group_name_H-M 'I 41/a :2'
_atom_sites_solution_hydrogens difmap
_atom_sites_solution_primary direct
_atom_sites_solution_secondary difmap
_audit_creation_method SHELXL-97
_cell_angle_alpha 90.00
_cell_angle_beta 90.00
_cell_angle_gamma 90.00
_cell_formula_units_Z 4
_cell_length_a 8.0693(6)
_cell_length_b 8.0693(6)
_cell_length_c 24.7868(13)
_cell_measurement_reflns_used 100
_cell_measurement_temperature 133(2)
_cell_measurement_theta_max 27.3
_cell_measurement_theta_min 23.0
_cell_volume 1613.96(19)
_computing_cell_refinement 'Nonius-CAD4 Software'
_computing_data_collection 'Nonius-CAD4 Software'
_computing_data_reduction 'XCAD4P, Harms, Marburg'
_computing_molecular_graphics 'SHELXTL 5.01'
_computing_publication_material 'SHELXTL 5.01'
_computing_structure_refinement 'SHELXL-97 (Sheldrick, 1997)'
_computing_structure_solution 'SHELXS-97 (Sheldrick, 1990)'
_diffrn_ambient_temperature 133(2)
_diffrn_measured_fraction_theta_full 0.998
_diffrn_measured_fraction_theta_max 0.998
_diffrn_measurement_device_type 'NONIUS Turbo CAD4'
_diffrn_measurement_method omega-2theta-scans
_diffrn_radiation_monochromator graphite
_diffrn_radiation_source 'fine-focus sealed tube'
_diffrn_radiation_type MoK\a
_diffrn_radiation_wavelength 0.71073
_diffrn_reflns_av_R_equivalents 0.0665
_diffrn_reflns_av_sigmaI/netI 0.0377
_diffrn_reflns_limit_h_max 11
_diffrn_reflns_limit_h_min -11
_diffrn_reflns_limit_k_max 11
_diffrn_reflns_limit_k_min -11
_diffrn_reflns_limit_l_max 34
_diffrn_reflns_limit_l_min 0
_diffrn_reflns_number 4677
_diffrn_reflns_theta_full 30.09
_diffrn_reflns_theta_max 30.09
_diffrn_reflns_theta_min 2.65
_diffrn_standards_decay_% 0
_diffrn_standards_interval_time 60
_diffrn_standards_number 3
_exptl_absorpt_coefficient_mu 1.900
_exptl_absorpt_correction_T_max 0.597
_exptl_absorpt_correction_T_min 0.127
_exptl_absorpt_correction_type 'DELABS from PLATON'
_exptl_crystal_colour Colourless
_exptl_crystal_density_diffrn 1.271
_exptl_crystal_density_method 'not measured'
_exptl_crystal_description Cylinder
_exptl_crystal_F_000 656
_exptl_crystal_size_max 1.00
_exptl_crystal_size_mid 0.40
_exptl_crystal_size_min 0.40
_refine_diff_density_max 0.789
_refine_diff_density_min -1.047
_refine_diff_density_rms 0.094
_refine_ls_extinction_method none
_refine_ls_goodness_of_fit_ref 1.065
_refine_ls_hydrogen_treatment refall
_refine_ls_matrix_type full
_refine_ls_number_parameters 67
_refine_ls_number_reflns 1185
_refine_ls_number_restraints 0
_refine_ls_restrained_S_all 1.065
_refine_ls_R_factor_all 0.0382
_refine_ls_R_factor_gt 0.0355
_refine_ls_shift/su_max 0.000
_refine_ls_shift/su_mean 0.000
_refine_ls_structure_factor_coef Fsqd
_refine_ls_weighting_details 'calc w==1/[\s^2^(Fo^2^)+(0.0623P)^2^+0.4053P] where P==(Fo^2^+2Fc^2^)/3'
_refine_ls_weighting_scheme calc
_refine_ls_wR_factor_gt 0.0838
_refine_ls_wR_factor_ref 0.0860
_reflns_number_gt 1101
_reflns_number_total 1185
_reflns_threshold_expression >2sigma(I)
_cod_data_source_file b201472f.txt
_cod_data_source_block kruno9
_cod_depositor_comments
;
The following automatic conversions were performed:
'_symmetry_cell_setting' value 'Tetragonal' changed to 'tetragonal'
according to '/home/saulius/struct/CIF-dictionaries/cif_core.dic'
dictionary named 'cif_core.dic' version 2.4.1 from 2010-06-29.

Automatic conversion script
Id: cif_fix_enum 1527 2010-12-29 10:47:43Z saulius 
;
_cod_original_sg_symbol_H-M I41/a
_cod_database_code 7011556

loop_
_symmetry_equiv_pos_as_xyz
'x, y, z'
'-x+1/2, -y, z+1/2'
'-y+3/4, x+1/4, z+1/4'
'y+3/4, -x+3/4, z+3/4'
'x+1/2, y+1/2, z+1/2'
'-x+1, -y+1/2, z+1'
'-y+5/4, x+3/4, z+3/4'
'y+5/4, -x+5/4, z+5/4'
'-x, -y, -z'
'x-1/2, y, -z-1/2'
'y-3/4, -x-1/4, -z-1/4'
'-y-3/4, x-3/4, -z-3/4'
'-x+1/2, -y+1/2, -z+1/2'
'x, y+1/2, -z'
'y-1/4, -x+1/4, -z+1/4'
'-y-1/4, x-1/4, -z-1/4'

loop_
_atom_site_label
_atom_site_type_symbol
_atom_site_fract_x
_atom_site_fract_y
_atom_site_fract_z
_atom_site_U_iso_or_equiv
_atom_site_adp_type
_atom_site_occupancy
_atom_site_symmetry_multiplicity
_atom_site_calc_flag
_atom_site_refinement_flags
_atom_site_disorder_assembly
_atom_site_disorder_group
Ge Ge 0.5000 0.7500 0.1250 0.02018(13) Uani 1 4 d S . .
O O 0.31888(15) 0.77057(14) 0.08714(4) 0.0291(2) Uani 1 1 d . . .
C1 C 0.2787(2) 0.92894(18) 0.06301(6) 0.0259(3) Uani 1 1 d . . .
H1 H 0.363(3) 1.011(3) 0.0700(9) 0.029(5) Uiso 1 1 d . . .
C2 C 0.1212(3) 0.9908(3) 0.08895(9) 0.0412(4) Uani 1 1 d . . .
H2A H 0.026(5) 0.909(5) 0.0819(14) 0.074(10) Uiso 1 1 d . . .
H2B H 0.089(4) 1.101(4) 0.0754(11) 0.054(7) Uiso 1 1 d . . .
H2C H 0.138(5) 1.004(4) 0.1300(11) 0.048(8) Uiso 1 1 d . . .
C3 C 0.2633(3) 0.9033(2) 0.00283(7) 0.0432(5) Uani 1 1 d . . .
H3A H 0.233(4) 0.999(4) -0.0152(14) 0.051(7) Uiso 1 1 d . . .
H3B H 0.363(4) 0.858(4) -0.0109(12) 0.055(8) Uiso 1 1 d . . .
H3C H 0.168(4) 0.831(4) -0.0035(13) 0.059(8) Uiso 1 1 d . . .

loop_
_atom_site_aniso_label
_atom_site_aniso_U_11
_atom_site_aniso_U_22
_atom_site_aniso_U_33
_atom_site_aniso_U_23
_atom_site_aniso_U_13
_atom_site_aniso_U_12
Ge 0.02025(15) 0.02025(15) 0.02004(17) 0.000 0.000 0.000
O 0.0334(6) 0.0208(5) 0.0331(5) 0.0048(4) -0.0130(4) -0.0042(4)
C1 0.0300(7) 0.0194(6) 0.0282(6) 0.0033(5) -0.0077(5) -0.0017(5)
C2 0.0428(10) 0.0302(9) 0.0506(10) 0.0016(7) 0.0057(8) 0.0056(8)
C3 0.0703(15) 0.0318(9) 0.0274(7) 0.0029(6) -0.0066(8) 0.0068(9)

loop_
_atom_type_symbol
_atom_type_description
_atom_type_scat_dispersion_real
_atom_type_scat_dispersion_imag
_atom_type_scat_source
C C 0.0033 0.0016 'International Tables Vol C Tables 4.2.6.8 and 6.1.1.4'
H H 0.0000 0.0000 'International Tables Vol C Tables 4.2.6.8 and 6.1.1.4'
O O 0.0106 0.0060 'International Tables Vol C Tables 4.2.6.8 and 6.1.1.4'
Ge Ge 0.1547 1.8001 'International Tables Vol C Tables 4.2.6.8 and 6.1.1.4'

loop_
_geom_angle_atom_site_label_1
_geom_angle_atom_site_label_2
_geom_angle_atom_site_label_3
_geom_angle
_geom_angle_site_symmetry_1
_geom_angle_site_symmetry_3
_geom_angle_publ_flag
O Ge O 106.82(4) . 12_766 ?
O Ge O 114.92(8) . 6_564 ?
O Ge O 106.82(4) 12_766 6_564 ?
O Ge O 106.82(4) . 15_565 ?
O Ge O 114.92(8) 12_766 15_565 ?
O Ge O 106.82(4) 6_564 15_565 ?
C1 O Ge 119.58(9) . . ?
O C1 C2 107.73(13) . . ?
O C1 C3 107.79(13) . . ?
C2 C1 C3 113.35(16) . . ?
O C1 H1 111.8(13) . . ?
C2 C1 H1 107.0(14) . . ?
C3 C1 H1 109.3(13) . . ?
C1 C2 H2A 110(2) . . ?
C1 C2 H2B 112.1(17) . . ?
H2A C2 H2B 109(3) . . ?
C1 C2 H2C 110(2) . . ?
H2A C2 H2C 109(3) . . ?
H2B C2 H2C 106(3) . . ?
C1 C3 H3A 113(2) . . ?
C1 C3 H3B 109.6(19) . . ?
H3A C3 H3B 112(3) . . ?
C1 C3 H3C 107.8(19) . . ?
H3A C3 H3C 102(3) . . ?
H3B C3 H3C 113(3) . . ?

loop_
_geom_bond_atom_site_label_1
_geom_bond_atom_site_label_2
_geom_bond_distance
_geom_bond_site_symmetry_2
_geom_bond_publ_flag
Ge O 1.7449(11) . ?
Ge O 1.7448(11) 12_766 ?
Ge O 1.7448(11) 6_564 ?
Ge O 1.7449(11) 15_565 ?
O C1 1.4477(18) . ?
C1 C2 1.509(3) . ?
C1 C3 1.511(2) . ?
C1 H1 0.97(2) . ?
C2 H2A 1.03(4) . ?
C2 H2B 0.99(3) . ?
C2 H2C 1.03(3) . ?
C3 H3A 0.92(4) . ?
C3 H3B 0.95(3) . ?
C3 H3C 0.98(3) . ?

loop_
_geom_torsion_atom_site_label_1
_geom_torsion_atom_site_label_2
_geom_torsion_atom_site_label_3
_geom_torsion_atom_site_label_4
_geom_torsion
_geom_torsion_site_symmetry_1
_geom_torsion_site_symmetry_2
_geom_torsion_site_symmetry_3
_geom_torsion_site_symmetry_4
_geom_torsion_publ_flag
O Ge O C1 163.34(13) 12_766 . . . ?
O Ge O C1 -78.39(11) 6_564 . . . ?
O Ge O C1 39.89(9) 15_565 . . . ?
Ge O C1 C2 -115.56(14) . . . . ?
Ge O C1 C3 121.79(14) . . . . ?
